data_1516459
loop_
_publ_author_name
'Hirner, Sebastian'
'Kolb, Andreas'
'Westmeier, Johannes'
'Gebhardt, Sandra'
'Middel, Stephen'
'Harms, Klaus'
'von Zezschwitz, Paultheo'

_publ_section_title
;
 Rhodium-catalyzed enantioselective addition of organoaluminum reagents to
 N-tosyl ketimines.
;
_journal_issue 11
_journal_name_full 'Organic letters'
_journal_page_first 3162
_journal_page_last 3165
_journal_paper_doi 10.1021/ol501372u
_journal_volume 16
_journal_year 2014
_chemical_absolute_configuration ad
_chemical_formula_sum 'C19 H21 N O2 S'
_chemical_formula_weight 327.43
_chemical_name_systematic
; 
 ? 
;
_space_group_crystal_system orthorhombic
_space_group_IT_number 19
_space_group_name_Hall 'P 2ac 2ab'
_space_group_name_H-M_alt 'P 21 21 21'
_symmetry_space_group_name_Hall 'P 2ac 2ab'
_symmetry_space_group_name_H-M 'P 21 21 21'
_atom_sites_solution_hydrogens mixed
_atom_sites_solution_primary direct
_atom_sites_solution_secondary difmap
_audit_creation_method SHELXL-2013
_cell_angle_alpha 90
_cell_angle_beta 90
_cell_angle_gamma 90
_cell_formula_units_Z 4
_cell_length_a 9.7947(4)
_cell_length_b 9.9666(5)
_cell_length_c 16.9986(7)
_cell_measurement_reflns_used 9994
_cell_measurement_temperature 110(2)
_cell_measurement_theta_max 27.1643
_cell_measurement_theta_min 2.3688
_cell_volume 1659.40(13)
_computing_cell_refinement 'SAINT V8.34A (Bruker AXS Inc., 2013)'
_computing_data_collection 'Bruker Instrument Service v3.0.31'
_computing_data_reduction 'SAINT V8.34A (Bruker AXS Inc., 2013)'
_computing_molecular_graphics 'DIAMOND (Crystal Impact)'
_computing_structure_refinement 'SHELXL-2013 (Sheldrick, 2013)'
_computing_structure_solution 'SHELXS-97 (Sheldrick, 2008)'
_diffrn_ambient_temperature 110(2)
_diffrn_detector_area_resol_mean 10.4167
_diffrn_measured_fraction_theta_full 0.999
_diffrn_measured_fraction_theta_max 0.997
_diffrn_measurement_device_type 'Bruker D8 QUEST area detector'
_diffrn_measurement_method '\w and \f scans'
_diffrn_radiation_type MoK\a
_diffrn_radiation_wavelength 0.71073
_diffrn_reflns_av_R_equivalents 0.0402
_diffrn_reflns_av_unetI/netI 0.0186
_diffrn_reflns_Laue_measured_fraction_full 0.999
_diffrn_reflns_Laue_measured_fraction_max 0.997
_diffrn_reflns_limit_h_max 12
_diffrn_reflns_limit_h_min -12
_diffrn_reflns_limit_k_max 12
_diffrn_reflns_limit_k_min -12
_diffrn_reflns_limit_l_max 21
_diffrn_reflns_limit_l_min -21
_diffrn_reflns_number 34221
_diffrn_reflns_point_group_measured_fraction_full 1.000
_diffrn_reflns_point_group_measured_fraction_max 0.995
_diffrn_reflns_theta_full 25.242
_diffrn_reflns_theta_max 27.204
_diffrn_reflns_theta_min 2.369
_diffrn_source 'microfocus sealed X-ray tube'
_exptl_absorpt_coefficient_mu 0.204
_exptl_absorpt_correction_T_max 0.97
_exptl_absorpt_correction_T_min 0.86
_exptl_absorpt_correction_type multi-scan
_exptl_absorpt_process_details 'SADABS V2012/1 (Bruker AXS Inc.)'
_exptl_crystal_colour colourless
_exptl_crystal_density_diffrn 1.311
_exptl_crystal_density_method 'not measured'
_exptl_crystal_description block
_exptl_crystal_F_000 696
_exptl_crystal_size_max 0.359
_exptl_crystal_size_mid 0.164
_exptl_crystal_size_min 0.150
_refine_diff_density_max 0.243
_refine_diff_density_min -0.279
_refine_diff_density_rms 0.039
_refine_ls_abs_structure_details
; 
 Flack x determined using 1486 quotients [(I+)-(I-)]/[(I+)+(I-)] 
 (Parsons and Flack (2004), Acta Cryst. A60, s61). 
;
_refine_ls_abs_structure_Flack -0.021(19)
_refine_ls_extinction_method none
_refine_ls_goodness_of_fit_ref 1.103
_refine_ls_hydrogen_treatment mixed
_refine_ls_matrix_type full
_refine_ls_number_parameters 213
_refine_ls_number_reflns 3681
_refine_ls_number_restraints 0
_refine_ls_restrained_S_all 1.103
_refine_ls_R_factor_all 0.0268
_refine_ls_R_factor_gt 0.0252
_refine_ls_shift/su_max 0.001
_refine_ls_shift/su_mean 0.000
_refine_ls_structure_factor_coef Fsqd
_refine_ls_weighting_details 'w=1/[\s^2^(Fo^2^)+(0.0306P)^2^+0.3803P] where P=(Fo^2^+2Fc^2^)/3'
_refine_ls_weighting_scheme calc
_refine_ls_wR_factor_gt 0.0625
_refine_ls_wR_factor_ref 0.0634
_reflns_Friedel_coverage 0.744
_reflns_Friedel_fraction_full 1.000
_reflns_Friedel_fraction_max 0.994
_reflns_number_gt 3549
_reflns_number_total 3681
_reflns_threshold_expression 'I > 2\s(I)'
_cod_data_source_file ol501372u_si_001.cif
_cod_data_source_block 4a
_cod_depositor_comments 'Adding full bibliography for 1516457--1516460.cif.'
_cod_database_code 1516459
_shelx_space_group_comment
; 
The symmetry employed for this shelxl refinement is uniquely defined 
by the following loop, which should always be used as a source of 
symmetry information in preference to the above space-group names. 
They are only intended as comments. 
;
_shelx_estimated_absorpt_t_min 0.930
_shelx_estimated_absorpt_t_max 0.970
_shelxl_version_number 2013-4

loop_
_space_group_symop_operation_xyz
'x, y, z'
'x+1/2, -y+1/2, -z'
'-x, y+1/2, -z+1/2'
'-x+1/2, -y, z+1/2'

loop_
_atom_site_label
_atom_site_type_symbol
_atom_site_fract_x
_atom_site_fract_y
_atom_site_fract_z
_atom_site_U_iso_or_equiv
_atom_site_adp_type
_atom_site_occupancy
_atom_site_site_symmetry_order
_atom_site_calc_flag
_atom_site_refinement_flags_posn
_atom_site_refinement_flags_adp
C1 C 0.31333(16) 0.26498(17) 0.36222(9) 0.0136(3) Uani 1 1 d . .
C2 C 0.20362(18) 0.16050(17) 0.34867(10) 0.0156(3) Uani 1 1 d . .
H2 H 0.1150 0.1771 0.3692 0.019 Uiso 1 1 calc R U
C3 C 0.2245(2) 0.04697(18) 0.30962(11) 0.0216(4) Uani 1 1 d . .
H3 H 0.1484 -0.0105 0.3015 0.026 Uiso 1 1 calc R U
C4 C 0.3595(2) 0.00341(19) 0.27749(12) 0.0254(4) Uani 1 1 d . .
H4A H 0.3589 0.0130 0.2195 0.031 Uiso 1 1 calc R U
H4B H 0.3742 -0.0925 0.2900 0.031 Uiso 1 1 calc R U
C5 C 0.47612(19) 0.08602(19) 0.31153(11) 0.0208(4) Uani 1 1 d . .
H5A H 0.5600 0.0711 0.2803 0.025 Uiso 1 1 calc R U
H5B H 0.4943 0.0576 0.3663 0.025 Uiso 1 1 calc R U
C6 C 0.43827(17) 0.23427(18) 0.30994(10) 0.0170(3) Uani 1 1 d . .
H6A H 0.4180 0.2612 0.2551 0.020 Uiso 1 1 calc R U
H6B H 0.5171 0.2880 0.3284 0.020 Uiso 1 1 calc R U
C7 C 0.25968(17) 0.40474(17) 0.34103(10) 0.0149(3) Uani 1 1 d . .
C8 C 0.2982(2) 0.51909(18) 0.38195(11) 0.0207(4) Uani 1 1 d . .
H8 H 0.3536 0.5111 0.4276 0.025 Uiso 1 1 calc R U
C9 C 0.2564(2) 0.64560(19) 0.35670(11) 0.0262(4) Uani 1 1 d . .
H9 H 0.2828 0.7230 0.3855 0.031 Uiso 1 1 calc R U
C10 C 0.1771(2) 0.6592(2) 0.29010(12) 0.0255(4) Uani 1 1 d . .
H10 H 0.1498 0.7456 0.2725 0.031 Uiso 1 1 calc R U
C11 C 0.1376(2) 0.5455(2) 0.24921(12) 0.0240(4) Uani 1 1 d . .
H11 H 0.0829 0.5539 0.2033 0.029 Uiso 1 1 calc R U
C12 C 0.17731(18) 0.41949(19) 0.27481(11) 0.0198(4) Uani 1 1 d . .
H12 H 0.1480 0.3421 0.2469 0.024 Uiso 1 1 calc R U
C13 C 0.26072(17) 0.06729(16) 0.53984(9) 0.0148(3) Uani 1 1 d . .
C14 C 0.14150(18) 0.00267(17) 0.51720(11) 0.0188(3) Uani 1 1 d . .
H14 H 0.0690 0.0517 0.4937 0.023 Uiso 1 1 calc R U
C15 C 0.12957(19) -0.13454(18) 0.52936(11) 0.0214(4) Uani 1 1 d . .
H15 H 0.0480 -0.1791 0.5141 0.026 Uiso 1 1 calc R U
C16 C 0.2348(2) -0.20806(18) 0.56342(10) 0.0201(4) Uani 1 1 d . .
C17 C 0.3533(2) -0.14091(19) 0.58532(11) 0.0226(4) Uani 1 1 d . .
H17 H 0.4263 -0.1899 0.6084 0.027 Uiso 1 1 calc R U
C18 C 0.36712(19) -0.00351(19) 0.57410(10) 0.0198(4) Uani 1 1 d . .
H18 H 0.4483 0.0413 0.5897 0.024 Uiso 1 1 calc R U
C19 C 0.2184(3) -0.35711(19) 0.57652(12) 0.0285(4) Uani 1 1 d . .
H19A H 0.3085 -0.3998 0.5775 0.043 Uiso 1 1 calc R U
H19B H 0.1639 -0.3956 0.5338 0.043 Uiso 1 1 calc R U
H19C H 0.1721 -0.3727 0.6268 0.043 Uiso 1 1 calc R U
N1 N 0.36630(14) 0.26409(15) 0.44423(8) 0.0136(3) Uani 1 1 d . .
H1 H 0.450(2) 0.245(2) 0.4486(13) 0.027(6) Uiso 1 1 d . .
O1 O 0.14610(12) 0.29718(12) 0.51074(7) 0.0176(3) Uani 1 1 d . .
O2 O 0.36309(14) 0.29165(13) 0.58643(7) 0.0191(3) Uani 1 1 d . .
S1 S 0.27980(4) 0.24177(4) 0.52364(2) 0.01291(10) Uani 1 1 d . .

loop_
_atom_site_aniso_label
_atom_site_aniso_U_11
_atom_site_aniso_U_22
_atom_site_aniso_U_33
_atom_site_aniso_U_23
_atom_site_aniso_U_13
_atom_site_aniso_U_12
C1 0.0135(7) 0.0146(8) 0.0128(7) 0.0005(6) 0.0000(6) 0.0010(7)
C2 0.0129(8) 0.0169(8) 0.0171(8) 0.0007(6) 0.0003(6) -0.0001(7)
C3 0.0193(9) 0.0190(9) 0.0266(9) -0.0037(7) -0.0016(8) -0.0007(8)
C4 0.0262(10) 0.0205(9) 0.0295(10) -0.0066(8) 0.0041(8) 0.0055(8)
C5 0.0166(8) 0.0226(9) 0.0230(9) 0.0026(8) 0.0052(7) 0.0062(7)
C6 0.0147(8) 0.0196(9) 0.0167(8) 0.0028(7) 0.0031(6) 0.0005(7)
C7 0.0121(8) 0.0164(7) 0.0163(8) 0.0025(6) 0.0024(6) 0.0018(7)
C8 0.0253(9) 0.0188(8) 0.0179(8) 0.0004(7) -0.0001(7) 0.0020(7)
C9 0.0372(11) 0.0160(8) 0.0253(9) -0.0015(7) 0.0032(9) 0.0033(9)
C10 0.0252(10) 0.0203(9) 0.0309(10) 0.0089(8) 0.0079(8) 0.0077(8)
C11 0.0165(9) 0.0300(10) 0.0255(9) 0.0103(8) -0.0016(7) 0.0015(8)
C12 0.0177(8) 0.0212(9) 0.0205(9) 0.0031(7) -0.0020(7) -0.0014(7)
C13 0.0170(8) 0.0138(7) 0.0135(8) 0.0008(6) 0.0032(6) -0.0005(6)
C14 0.0163(8) 0.0178(8) 0.0224(9) 0.0016(7) 0.0007(7) -0.0001(6)
C15 0.0210(9) 0.0191(9) 0.0242(9) -0.0013(7) 0.0019(7) -0.0053(7)
C16 0.0279(10) 0.0168(8) 0.0156(8) 0.0008(6) 0.0058(7) -0.0005(7)
C17 0.0265(10) 0.0205(9) 0.0209(9) 0.0052(7) -0.0020(8) 0.0033(8)
C18 0.0184(9) 0.0212(9) 0.0199(9) 0.0020(7) -0.0021(7) -0.0015(7)
C19 0.0436(12) 0.0180(9) 0.0240(9) 0.0026(7) 0.0039(9) -0.0023(9)
N1 0.0083(6) 0.0190(7) 0.0136(6) 0.0028(6) -0.0001(5) -0.0013(6)
O1 0.0127(5) 0.0174(5) 0.0225(6) -0.0005(5) 0.0041(5) 0.0001(5)
O2 0.0201(6) 0.0203(6) 0.0170(6) -0.0030(5) -0.0008(5) -0.0023(5)
S1 0.01225(18) 0.01299(17) 0.01348(18) -0.00032(16) 0.00154(14) -0.00109(15)

loop_
_atom_type_symbol
_atom_type_description
_atom_type_scat_dispersion_real
_atom_type_scat_dispersion_imag
_atom_type_scat_source
C C 0.0033 0.0016 'International Tables Vol C Tables 4.2.6.8 and 6.1.1.4'
H H 0.0000 0.0000 'International Tables Vol C Tables 4.2.6.8 and 6.1.1.4'
N N 0.0061 0.0033 'International Tables Vol C Tables 4.2.6.8 and 6.1.1.4'
O O 0.0106 0.0060 'International Tables Vol C Tables 4.2.6.8 and 6.1.1.4'
S S 0.1246 0.1234 'International Tables Vol C Tables 4.2.6.8 and 6.1.1.4'

loop_
_geom_angle_atom_site_label_1
_geom_angle_atom_site_label_2
_geom_angle_atom_site_label_3
_geom_angle
N1 C1 C2 112.71(13)
N1 C1 C7 110.21(13)
C2 C1 C7 110.25(13)
N1 C1 C6 105.19(12)
C2 C1 C6 109.80(14)
C7 C1 C6 108.49(14)
C3 C2 C1 123.58(16)
C3 C2 H2 118.2
C1 C2 H2 118.2
C2 C3 C4 124.48(17)
C2 C3 H3 117.8
C4 C3 H3 117.8
C3 C4 C5 111.58(15)
C3 C4 H4A 109.3
C5 C4 H4A 109.3
C3 C4 H4B 109.3
C5 C4 H4B 109.3
H4A C4 H4B 108.0
C4 C5 C6 109.57(15)
C4 C5 H5A 109.8
C6 C5 H5A 109.8
C4 C5 H5B 109.8
C6 C5 H5B 109.8
H5A C5 H5B 108.2
C5 C6 C1 112.03(14)
C5 C6 H6A 109.2
C1 C6 H6A 109.2
C5 C6 H6B 109.2
C1 C6 H6B 109.2
H6A C6 H6B 107.9
C8 C7 C12 118.43(16)
C8 C7 C1 122.39(15)
C12 C7 C1 119.00(15)
C7 C8 C9 120.59(17)
C7 C8 H8 119.7
C9 C8 H8 119.7
C10 C9 C8 120.48(18)
C10 C9 H9 119.8
C8 C9 H9 119.8
C9 C10 C11 119.24(18)
C9 C10 H10 120.4
C11 C10 H10 120.4
C12 C11 C10 120.41(18)
C12 C11 H11 119.8
C10 C11 H11 119.8
C11 C12 C7 120.82(18)
C11 C12 H12 119.6
C7 C12 H12 119.6
C18 C13 C14 120.83(16)
C18 C13 S1 119.06(14)
C14 C13 S1 120.09(13)
C15 C14 C13 119.13(17)
C15 C14 H14 120.4
C13 C14 H14 120.4
C14 C15 C16 121.25(17)
C14 C15 H15 119.4
C16 C15 H15 119.4
C15 C16 C17 118.46(16)
C15 C16 C19 120.05(18)
C17 C16 C19 121.49(18)
C18 C17 C16 121.24(18)
C18 C17 H17 119.4
C16 C17 H17 119.4
C13 C18 C17 119.09(18)
C13 C18 H18 120.5
C17 C18 H18 120.5
C16 C19 H19A 109.5
C16 C19 H19B 109.5
H19A C19 H19B 109.5
C16 C19 H19C 109.5
H19A C19 H19C 109.5
H19B C19 H19C 109.5
C1 N1 S1 127.11(11)
C1 N1 H1 115.0(15)
S1 N1 H1 114.0(15)
O2 S1 O1 119.93(8)
O2 S1 N1 106.09(7)
O1 S1 N1 107.37(7)
O2 S1 C13 106.57(8)
O1 S1 C13 107.75(8)
N1 S1 C13 108.77(8)

loop_
_geom_bond_atom_site_label_1
_geom_bond_atom_site_label_2
_geom_bond_distance
C1 N1 1.487(2)
C1 C2 1.514(2)
C1 C7 1.532(2)
C1 C6 1.543(2)
C2 C3 1.328(2)
C2 H2 0.9500
C3 C4 1.495(3)
C3 H3 0.9500
C4 C5 1.523(3)
C4 H4A 0.9900
C4 H4B 0.9900
C5 C6 1.524(3)
C5 H5A 0.9900
C5 H5B 0.9900
C6 H6A 0.9900
C6 H6B 0.9900
C7 C8 1.388(2)
C7 C12 1.393(2)
C8 C9 1.393(3)
C8 H8 0.9500
C9 C10 1.380(3)
C9 H9 0.9500
C10 C11 1.385(3)
C10 H10 0.9500
C11 C12 1.385(3)
C11 H11 0.9500
C12 H12 0.9500
C13 C18 1.387(2)
C13 C14 1.388(2)
C13 S1 1.7705(17)
C14 C15 1.388(2)
C14 H14 0.9500
C15 C16 1.391(3)
C15 H15 0.9500
C16 C17 1.391(3)
C16 C19 1.511(3)
C17 C18 1.389(3)
C17 H17 0.9500
C18 H18 0.9500
C19 H19A 0.9800
C19 H19B 0.9800
C19 H19C 0.9800
N1 S1 1.6092(14)
N1 H1 0.85(2)
O1 S1 1.4380(13)
O2 S1 1.4324(13)

loop_
_geom_hbond_atom_site_label_D
_geom_hbond_atom_site_label_H
_geom_hbond_atom_site_label_A
_geom_hbond_distance_DH
_geom_hbond_distance_HA
_geom_hbond_distance_DA
_geom_hbond_angle_DHA
_geom_hbond_site_symmetry_A
N1 H1 O1 0.85(2) 2.08(2) 2.9102(18) 166(2) 2_556

loop_
_geom_torsion_atom_site_label_1
_geom_torsion_atom_site_label_2
_geom_torsion_atom_site_label_3
_geom_torsion_atom_site_label_4
_geom_torsion
N1 C1 C2 C3 -104.80(19)
C7 C1 C2 C3 131.58(18)
C6 C1 C2 C3 12.1(2)
C1 C2 C3 C4 3.3(3)
C2 C3 C4 C5 14.0(3)
C3 C4 C5 C6 -45.6(2)
C4 C5 C6 C1 63.14(19)
N1 C1 C6 C5 76.71(17)
C2 C1 C6 C5 -44.82(19)
C7 C1 C6 C5 -165.37(15)
N1 C1 C7 C8 19.9(2)
C2 C1 C7 C8 144.99(16)
C6 C1 C7 C8 -94.73(19)
N1 C1 C7 C12 -164.96(14)
C2 C1 C7 C12 -39.9(2)
C6 C1 C7 C12 80.36(18)
C12 C7 C8 C9 -0.7(3)
C1 C7 C8 C9 174.46(17)
C7 C8 C9 C10 -0.6(3)
C8 C9 C10 C11 1.0(3)
C9 C10 C11 C12 0.0(3)
C10 C11 C12 C7 -1.3(3)
C8 C7 C12 C11 1.6(3)
C1 C7 C12 C11 -173.68(17)
C18 C13 C14 C15 0.1(3)
S1 C13 C14 C15 179.01(14)
C13 C14 C15 C16 -0.2(3)
C14 C15 C16 C17 0.0(3)
C14 C15 C16 C19 179.50(17)
C15 C16 C17 C18 0.4(3)
C19 C16 C17 C18 -179.12(17)
C14 C13 C18 C17 0.3(3)
S1 C13 C18 C17 -178.66(14)
C16 C17 C18 C13 -0.5(3)
C2 C1 N1 S1 -38.7(2)
C7 C1 N1 S1 84.93(17)
C6 C1 N1 S1 -158.33(13)
C1 N1 S1 O2 -161.73(14)
C1 N1 S1 O1 -32.36(16)
C1 N1 S1 C13 83.97(16)
C18 C13 S1 O2 -32.97(15)
C14 C13 S1 O2 148.07(14)
C18 C13 S1 O1 -162.90(13)
C14 C13 S1 O1 18.14(16)
C18 C13 S1 N1 81.01(15)
C14 C13 S1 N1 -97.95(15)
